data_1515962
loop_
_publ_author_name
'Colombo, Valentina'
'Galli, Simona'
'Choi, Hye Jin'
'Han, Ggoch Ddeul'
'Maspero, Angelo'
'Palmisano, Giovanni'
'Masciocchi, Norberto'
'Long, Jeffrey R.'

_publ_section_title
;
 High thermal and chemical stability in pyrazolate-bridged metal--organic
 frameworks with exposed metal sites
;
_journal_issue 7
_journal_name_full 'Chemical Science'
_journal_page_first 1311
_journal_paper_doi 10.1039/c1sc00136a
_journal_volume 2
_journal_year 2011
_chemical_compound_source synthesis
_chemical_formula_structural 'Zn12 (C15 H9 N6)8 (H2 O)8'
_chemical_formula_sum 'C120 H84 N48 Zn12'
_chemical_formula_weight 3079.0
_chemical_name_systematic
;
?
;
_space_group_crystal_system cubic
_space_group_IT_number 222
_space_group_name_H-M_alt 'P n -3 n'
_symmetry_space_group_name_Hall '-P 4a 2bc 3'
_symmetry_space_group_name_H-M 'P n -3 n :2'
_cell_angle_alpha 90
_cell_angle_beta 90
_cell_angle_gamma 90
_cell_formula_units_Z 2
_cell_length_a 18.5474(14)
_cell_length_b 18.5474(14)
_cell_length_c 18.5474(14)
_cell_measurement_temperature 298(2)
_cell_volume 6380.4(8)
_computing_cell_refinement 'Bruker TOPAS-R'
_computing_data_collection 'Bruker D8 Command'
_computing_structure_refinement 'Bruker TOPAS-R'
_computing_structure_solution 'Bruker TOPAS-R'
_diffrn_ambient_temperature 298(2)
_diffrn_detector_type 'Bruker Lynxeye position linear PSD'
_diffrn_measurement_device_type 'Bruker AXS D8 Advance'
_diffrn_radiation_monochromator 'Nickel filter'
_diffrn_radiation_wavelength 'CuK\a~1~ 1.54056 CuK\a~2~ 1.54439'
_diffrn_source_target Cu
_diffrn_source_type 'sealed X-ray tube'
_exptl_crystal_density_diffrn 1.60
_exptl_crystal_density_method 'not measured'
_exptl_crystal_F_000 3096
_pd_char_colour white
_pd_instr_location ' ?'
_pd_meas_2theta_range_inc 0.02
_pd_meas_2theta_range_max 105
_pd_meas_2theta_range_min 5
_pd_meas_number_of_points 5001
_pd_meas_scan_method step
_pd_proc_2theta_range_inc 0.02
_pd_proc_2theta_range_max 105
_pd_proc_2theta_range_min 5
_pd_proc_ls_background_function 'Chebychev polynomial'
_pd_proc_ls_profile_function 'fundamental parameters approach'
_pd_proc_ls_prof_R_factor 0.113
_pd_proc_ls_prof_wR_expected 0.015
_pd_proc_ls_prof_wR_factor 0.156
_pd_spec_mounting
;
packed powder pellet
;
_pd_spec_mount_mode reflection
_pd_spec_shape flat_sheet
_pd_spec_size_axial 15
_pd_spec_size_equat 20
_pd_spec_size_thick 0.15
_refine_ls_extinction_method none
_refine_ls_matrix_type fullcycle
_refine_ls_number_parameters 18
_refine_ls_shift/su_max .01
_refine_ls_structure_factor_coef Inet
_refine_ls_weighting_details 'w = 1/[Y~i~]'
_refine_ls_weighting_scheme calc
_cod_data_source_file c1sc00136a4.cif
_cod_data_source_block
;
;
_cod_depositor_comments
;
The following automatic conversions were performed:

'_refine_ls_weighting_scheme' value '1/[Y~i~]' was changed to 'calc'.
New tag '_refine_ls_weighting_details' was created. The value of the
new tag was set to 'w = 1/[Y~i~]'.

Automatic conversion script
Id: cif_fix_values 3143 2015-03-26 13:38:13Z robertas 
;
_cod_original_cell_volume 6380.4(14)
_cod_database_code 1515962

loop_
_symmetry_equiv_pos_as_xyz
'-x, -y, -z'
'-x, -z, y+1/2'
'-x, z+1/2, -y'
'-x, y+1/2, z+1/2'
'-x+1/2, -y+1/2, z'
'-x+1/2, -z+1/2, -y+1/2'
'-x+1/2, z, y'
'-x+1/2, y, -z+1/2'
'-y, -x, z+1/2'
'-y, -z, -x'
'-y, z+1/2, x+1/2'
'-y, x+1/2, -z'
'-y+1/2, -x+1/2, -z+1/2'
'-y+1/2, -z+1/2, x'
'-y+1/2, z, -x+1/2'
'-y+1/2, x, z'
'-z, -x, -y'
'-z, -y, x+1/2'
'-z, y+1/2, -x'
'-z, x+1/2, y+1/2'
'-z+1/2, -x+1/2, y'
'-z+1/2, -y+1/2, -x+1/2'
'-z+1/2, y, x'
'-z+1/2, x, -y+1/2'
'z, -x+1/2, -y+1/2'
'z, -y+1/2, x'
'z, y, -x+1/2'
'z, x, y'
'z+1/2, -x, y+1/2'
'z+1/2, -y, -x'
'z+1/2, y+1/2, x+1/2'
'z+1/2, x+1/2, -y'
'y, -x+1/2, z'
'y, -z+1/2, -x+1/2'
'y, z, x'
'y, x, -z+1/2'
'y+1/2, -x, -z'
'y+1/2, -z, x+1/2'
'y+1/2, z+1/2, -x'
'y+1/2, x+1/2, z+1/2'
'x, -y+1/2, -z+1/2'
'x, -z+1/2, y'
'x, z, -y+1/2'
'x, y, z'
'x+1/2, -y, z+1/2'
'x+1/2, -z, -y'
'x+1/2, z+1/2, y+1/2'
'x+1/2, y+1/2, -z'

loop_
_atom_site_label
_atom_site_type_symbol
_atom_site_symmetry_multiplicity
_atom_site_fract_x
_atom_site_fract_y
_atom_site_fract_z
_atom_site_occupancy
_atom_site_B_iso_or_equiv
Zn1 Zn 24 -0.25 -0.8300(27) 0.25 0.5 10.71(29)
O1 O 24 -0.25 -0.8200(95) 0.25 0.5 10.71(29)
Zn2 Zn 12 -0.75 0.75 0 1 10.71(29)
C1 C 48 -0.07025785 -0.09944815 0.002906391 1 12.71(29)
C2 C 48 -0.01471419 -0.1175458 -0.04403908 1 12.71(29)
H2 H 48 0.01618189 -0.1569303 -0.03318521 1 12.71(29)
C3 C 48 -0.08104193 -0.1406825 0.06844473 1 15.71(29)
C4 C 48 -0.1451995 -0.1522903 0.1019969 1 15.71(29)
H4 H 48 -0.1908183 -0.1348066 0.08661004 1 15.71(29)
N1 N 48 -0.132584 -0.1933217 0.1614439 1 15.71(29)
C5 C 48 -0.02877495 -0.17454 0.1071554 1 15.71(29)
H5 H 48 0.02121059 -0.1753271 0.09600454 1 15.71(29)
N2 N 48 -0.06062972 -0.2070728 0.1646321 1 15.71(29)

loop_
_atom_type_symbol
_atom_type_description
_atom_type_scat_source
C C 'International Tables for Crystallography (Vol. IV)'
H H 'International Tables for Crystallography (Vol. IV)'
N N 'International Tables for Crystallography (Vol. IV)'
O O 'International Tables for Crystallography (Vol. IV)'
Zn Zn 'International Tables for Crystallography (Vol. IV)'

loop_
_diffrn_radiation_type
'Cu K\a'
